data_4302722
loop_
_publ_author_name
'Dirk Burdinski'
'Jeroen A. Pikkemaat'
'Johan Lub'
'Peter de Peinder'
'Lidia Nieto Garrido'
'Thomas Weyherm\"uller'

_publ_section_title
;
Lanthanide Complexes of Triethylenetetramine Tetra-, Penta-, and
Hexaacetamide Ligands as Paramagnetic Chemical Exchange-Dependent
Saturation Transfer Contrast Agents for Magnetic Resonance Imaging: Nona-
versus Decadentate Coordination
;
_journal_name_full 'Inorganic Chemistry'
_journal_page_first 6692
_journal_page_last 6712
_journal_paper_doi 10.1021/ic900652y
_journal_volume 48
_journal_year 2009
_chemical_formula_moiety '[C23 H39 N9 O5 Tm]3+, 3 (Cl O4)-, 4 (H2 O)'
_chemical_formula_sum 'C23 H47 Cl3 N9 O21 Tm'
_chemical_formula_weight 1060.98
_chemical_name_systematic
; 
 ? 
;
_space_group_IT_number 14
_symmetry_cell_setting monoclinic
_symmetry_space_group_name_Hall '-P 2ybc'
_symmetry_space_group_name_H-M 'P 1 21/c 1'
_atom_sites_solution_hydrogens geom
_atom_sites_solution_primary direct
_atom_sites_solution_secondary difmap
_audit_creation_method SHELXL-97
_cell_angle_alpha 90.00
_cell_angle_beta 98.456(2)
_cell_angle_gamma 90.00
_cell_formula_units_Z 4
_cell_length_a 15.8565(5)
_cell_length_b 18.8304(6)
_cell_length_c 13.0221(4)
_cell_measurement_reflns_used 9992
_cell_measurement_temperature 100(2)
_cell_measurement_theta_max 36.32
_cell_measurement_theta_min 2.51
_cell_volume 3845.9(2)
_computing_cell_refinement 'Bruker SAINT 7.34A'
_computing_data_collection 'Bruker SAINT 7.34A'
_computing_data_reduction 'Bruker SAINT 7.34A'
_computing_structure_refinement 'SHELXL-97 (Sheldrick, 1997)'
_computing_structure_solution 'SHELXS-97 (Sheldrick, 1990)'
_diffrn_ambient_temperature 100(2)
_diffrn_measured_fraction_theta_full 0.999
_diffrn_measured_fraction_theta_max 0.999
_diffrn_measurement_device_type 'Bruker APEX2'
_diffrn_radiation_monochromator graphite
_diffrn_radiation_source 'rotating anode, 50 kV, 40 mA, Multi-Layer Optics'
_diffrn_radiation_type MoK\a
_diffrn_radiation_wavelength 0.71073
_diffrn_reflns_av_R_equivalents 0.0471
_diffrn_reflns_av_sigmaI/netI 0.0137
_diffrn_reflns_limit_h_max 25
_diffrn_reflns_limit_h_min -25
_diffrn_reflns_limit_k_max 30
_diffrn_reflns_limit_k_min -30
_diffrn_reflns_limit_l_max 21
_diffrn_reflns_limit_l_min -21
_diffrn_reflns_number 441190
_diffrn_reflns_theta_full 35.00
_diffrn_reflns_theta_max 35.00
_diffrn_reflns_theta_min 2.68
_exptl_absorpt_coefficient_mu 2.609
_exptl_absorpt_correction_T_max 0.9028
_exptl_absorpt_correction_T_min 0.8384
_exptl_absorpt_correction_type multi-scan
_exptl_absorpt_process_details 'Bruker SADABS 2008/1'
_exptl_crystal_colour colorless
_exptl_crystal_density_diffrn 1.832
_exptl_crystal_density_method 'not measured'
_exptl_crystal_description 'transparent parallelepiped'
_exptl_crystal_F_000 2144
_exptl_crystal_size_max 0.07
_exptl_crystal_size_mid 0.07
_exptl_crystal_size_min 0.04
_refine_diff_density_max 1.719
_refine_diff_density_min -1.399
_refine_diff_density_rms 0.104
_refine_ls_extinction_method none
_refine_ls_goodness_of_fit_ref 1.113
_refine_ls_hydrogen_treatment mixed
_refine_ls_matrix_type full
_refine_ls_number_parameters 581
_refine_ls_number_reflns 16916
_refine_ls_number_restraints 47
_refine_ls_restrained_S_all 1.115
_refine_ls_R_factor_all 0.0297
_refine_ls_R_factor_gt 0.0244
_refine_ls_shift/su_max 0.011
_refine_ls_shift/su_mean 0.000
_refine_ls_structure_factor_coef Fsqd
_refine_ls_weighting_details 'calc w=1/[\s^2^(Fo^2^)+(0.0200P)^2^+6.2606P] where P=(Fo^2^+2Fc^2^)/3'
_refine_ls_weighting_scheme calc
_refine_ls_wR_factor_gt 0.0551
_refine_ls_wR_factor_ref 0.0587
_reflns_number_gt 15348
_reflns_number_total 16916
_reflns_threshold_expression >2sigma(I)
_cod_data_source_file ic900652y_si_002_1.cif
_cod_data_source_block '[(1bttpam)Tm](ClO4)3*4H2O'
_cod_depositor_comments
;
The following automatic conversions were performed:
'_exptl_absorpt_correction_type' value 'Multi-Scan' changed to
'multi-scan' according to
'/home/saulius/struct/CIF-dictionaries/cif_core.dic' dictionary named
'cif_core.dic' version 2.4.1 from 2010-06-29.

Automatic conversion script
Id: cif_fix_enum 1527 2010-12-29 10:47:43Z saulius 
;
_cod_database_code 4302722

loop_
_symmetry_equiv_pos_as_xyz
'x, y, z'
'-x, y+1/2, -z+1/2'
'-x, -y, -z'
'x, -y-1/2, z-1/2'

loop_
_atom_site_label
_atom_site_type_symbol
_atom_site_fract_x
_atom_site_fract_y
_atom_site_fract_z
_atom_site_U_iso_or_equiv
_atom_site_adp_type
_atom_site_occupancy
_atom_site_symmetry_multiplicity
_atom_site_calc_flag
_atom_site_refinement_flags
_atom_site_disorder_assembly
_atom_site_disorder_group
Tm1 Tm 0.736062(3) 0.975691(3) 1.168867(4) 0.00915(1) Uani 1 1 d . . .
N1 N 0.64216(6) 0.94705(6) 1.30940(8) 0.01104(18) Uani 1 1 d . . .
C2 C 0.65831(8) 1.00498(7) 1.38762(10) 0.0133(2) Uani 1 1 d . . .
H2A H 0.7185 1.0033 1.4212 0.016 Uiso 1 1 calc R . .
H2B H 0.6214 0.9984 1.4420 0.016 Uiso 1 1 calc R . .
C3 C 0.63982(8) 1.07644(7) 1.33531(10) 0.0141(2) Uani 1 1 d . . .
H3A H 0.5800 1.0773 1.3005 0.017 Uiso 1 1 calc R . .
H3B H 0.6466 1.1143 1.3887 0.017 Uiso 1 1 calc R . .
N4 N 0.69784(7) 1.09128(6) 1.25719(8) 0.01183(18) Uani 1 1 d . . .
C5 C 0.77560(8) 1.12729(7) 1.31169(10) 0.0139(2) Uani 1 1 d . . .
H5A H 0.7954 1.1020 1.3775 0.017 Uiso 1 1 calc R . .
H5B H 0.7608 1.1765 1.3291 0.017 Uiso 1 1 calc R . .
C6 C 0.84735(8) 1.12927(6) 1.24660(10) 0.0133(2) Uani 1 1 d . . .
H6A H 0.8277 1.1531 1.1796 0.016 Uiso 1 1 calc R . .
H6B H 0.8961 1.1565 1.2834 0.016 Uiso 1 1 calc R . .
N7 N 0.87474(7) 1.05549(6) 1.22748(8) 0.01130(18) Uani 1 1 d . . .
C8 C 0.92701(8) 1.05320(7) 1.14203(10) 0.0124(2) Uani 1 1 d . . .
H8A H 0.9812 1.0791 1.1629 0.015 Uiso 1 1 calc R . .
H8B H 0.8960 1.0766 1.0796 0.015 Uiso 1 1 calc R . .
C9 C 0.94568(7) 0.97634(7) 1.11719(9) 0.0120(2) Uani 1 1 d . . .
H9A H 0.9851 0.9750 1.0649 0.014 Uiso 1 1 calc R . .
H9B H 0.9741 0.9525 1.1808 0.014 Uiso 1 1 calc R . .
N10 N 0.86633(6) 0.93760(6) 1.07675(8) 0.01069(17) Uani 1 1 d . . .
C11 C 0.67029(8) 0.87744(7) 1.35434(9) 0.0123(2) Uani 1 1 d . . .
H11A H 0.6249 0.8562 1.3893 0.015 Uiso 1 1 calc R . .
H11B H 0.7220 0.8833 1.4063 0.015 Uiso 1 1 calc R . .
C12 C 0.68934(7) 0.82951(7) 1.26725(10) 0.0122(2) Uani 1 1 d . . .
O13 O 0.70204(6) 0.85629(5) 1.18222(7) 0.01348(17) Uani 1 1 d . . .
N14 N 0.69346(9) 0.76080(6) 1.28521(10) 0.0191(2) Uani 1 1 d . . .
H14A H 0.7055 0.7315 1.2368 0.023 Uiso 1 1 calc R . .
H14B H 0.6842 0.7441 1.3457 0.023 Uiso 1 1 calc R . .
C21 C 0.55052(8) 0.94135(7) 1.26647(10) 0.0135(2) Uani 1 1 d . . .
H21A H 0.5163 0.9650 1.3143 0.016 Uiso 1 1 calc R . .
H21B H 0.5341 0.8906 1.2621 0.016 Uiso 1 1 calc R . .
C22 C 0.53018(7) 0.97442(7) 1.16055(10) 0.0119(2) Uani 1 1 d . . .
O23 O 0.58902(6) 0.99298(5) 1.11142(7) 0.01347(17) Uani 1 1 d . . .
N24 N 0.44885(7) 0.98062(7) 1.12172(10) 0.0180(2) Uani 1 1 d . . .
H24A H 0.4341 0.9983 1.0591 0.022 Uiso 1 1 calc R . .
H24B H 0.4093 0.9670 1.1584 0.022 Uiso 1 1 calc R . .
C31 C 0.65495(8) 1.13894(7) 1.17495(10) 0.0144(2) Uani 1 1 d . . .
H31A H 0.6664 1.1889 1.1959 0.017 Uiso 1 1 calc R . .
H31B H 0.5926 1.1312 1.1672 0.017 Uiso 1 1 calc R . .
C32 C 0.68539(8) 1.12587(7) 1.07139(10) 0.0146(2) Uani 1 1 d . . .
O33 O 0.72805(6) 1.07146(5) 1.05735(7) 0.01362(17) Uani 1 1 d . . .
N34 N 0.66264(10) 1.17309(7) 0.99801(11) 0.0263(3) Uani 1 1 d . . .
H34A H 0.6773 1.1672 0.9360 0.032 Uiso 1 1 calc R . .
H34B H 0.6327 1.2105 1.0110 0.032 Uiso 1 1 calc R . .
C41 C 0.92647(8) 1.02769(7) 1.32284(10) 0.0127(2) Uani 1 1 d . . .
H41A H 0.9177 1.0578 1.3827 0.015 Uiso 1 1 calc R . .
H41B H 0.9876 1.0297 1.3153 0.015 Uiso 1 1 calc R . .
C42 C 0.90227(8) 0.95246(7) 1.34312(9) 0.0118(2) Uani 1 1 d . . .
O43 O 0.82922(6) 0.93051(5) 1.30669(7) 0.01382(17) Uani 1 1 d . . .
N44 N 0.95886(7) 0.91298(6) 1.40148(9) 0.0158(2) Uani 1 1 d . . .
H44A H 0.9462 0.8691 1.4165 0.019 Uiso 1 1 calc R . .
H44B H 1.0094 0.9305 1.4254 0.019 Uiso 1 1 calc R . .
C51 C 0.84077(8) 0.95554(7) 0.96625(9) 0.0114(2) Uani 1 1 d . . .
H51A H 0.8786 0.9312 0.9235 0.014 Uiso 1 1 calc R . .
H51B H 0.8458 1.0074 0.9561 0.014 Uiso 1 1 calc R . .
C52 C 0.74994(8) 0.93239(6) 0.93349(9) 0.0116(2) Uani 1 1 d . . .
O53 O 0.69987(6) 0.92990(5) 0.99987(7) 0.01294(16) Uani 1 1 d . . .
N54 N 0.72608(8) 0.91610(7) 0.83522(9) 0.0172(2) Uani 1 1 d . . .
H54A H 0.6732 0.9028 0.8137 0.021 Uiso 1 1 calc R . .
H54B H 0.7630 0.9185 0.7910 0.021 Uiso 1 1 calc R . .
C61 C 0.87881(8) 0.85864(6) 1.08976(10) 0.0124(2) Uani 1 1 d . . .
H61A H 0.8239 0.8350 1.0646 0.015 Uiso 1 1 calc R . .
H61B H 0.8928 0.8483 1.1649 0.015 Uiso 1 1 calc R . .
C62 C 0.94707(8) 0.82542(7) 1.03488(11) 0.0149(2) Uani 1 1 d . . .
C63 C 1.03131(9) 0.82007(8) 1.08329(13) 0.0205(3) Uani 1 1 d . . .
H63 H 1.0472 0.8399 1.1505 0.025 Uiso 1 1 calc R . .
C64 C 1.09256(10) 0.78589(9) 1.03401(16) 0.0287(3) Uani 1 1 d . . .
H64 H 1.1497 0.7823 1.0680 0.034 Uiso 1 1 calc R . .
C65 C 1.07034(11) 0.75722(9) 0.93556(16) 0.0319(4) Uani 1 1 d . . .
H65 H 1.1120 0.7337 0.9024 0.038 Uiso 1 1 calc R . .
C66 C 0.98727(12) 0.76300(8) 0.88595(14) 0.0277(3) Uani 1 1 d . . .
H66 H 0.9721 0.7442 0.8180 0.033 Uiso 1 1 calc R . .
C67 C 0.92572(10) 0.79636(7) 0.93558(12) 0.0196(3) Uani 1 1 d . . .
H67 H 0.8686 0.7994 0.9015 0.023 Uiso 1 1 calc R . .
Cl70 Cl 0.871084(19) 0.849815(17) 0.63642(2) 0.01459(5) Uani 1 1 d . . .
O711 O 0.95969(6) 0.83524(6) 0.63517(10) 0.0218(2) Uani 1 1 d . . .
O712 O 0.82969(9) 0.79087(7) 0.67593(14) 0.0388(3) Uani 1 1 d . . .
O713 O 0.86373(9) 0.90999(7) 0.70314(15) 0.0464(4) Uani 1 1 d . . .
O714 O 0.83247(10) 0.86683(16) 0.53451(12) 0.0779(8) Uani 1 1 d . . .
Cl80 Cl 0.75591(5) 1.12053(4) 0.73808(6) 0.02127(13) Uani 0.5402(1) 1 d PD A 1
O811 O 0.82709(18) 1.07455(16) 0.7730(2) 0.0374(6) Uani 0.5402(1) 1 d PD A 1
O812 O 0.7315(2) 1.10898(16) 0.62645(19) 0.0364(6) Uani 0.5402(1) 1 d PD A 1
O813 O 0.7781(2) 1.19413(12) 0.7559(2) 0.0373(6) Uani 0.5402(1) 1 d PD A 1
O814 O 0.6861(2) 1.1031(2) 0.7918(3) 0.0468(5) Uani 0.5402(1) 1 d PD A 1
Cl90 Cl 0.41626(5) 1.39410(5) 0.88050(6) 0.02039(11) Uani 0.5183(11) 1 d PD B 1
O911 O 0.44352(16) 1.36773(15) 0.78565(18) 0.0208(4) Uani 0.5183(11) 1 d PD B 1
O912 O 0.34228(15) 1.35590(18) 0.8996(2) 0.0360(6) Uani 0.5183(11) 1 d PD B 1
O913 O 0.48373(14) 1.39313(14) 0.96609(18) 0.0250(4) Uani 0.5183(11) 1 d PD B 1
O914 O 0.3922(2) 1.46915(13) 0.8620(2) 0.0355(5) Uani 0.5183(11) 1 d PD B 1
O200 O 0.6455(2) 0.77661(16) 0.9868(2) 0.0418(6) Uani 0.5183(11) 1 d P B 1
O400 O 0.58615(17) 1.29784(14) 1.0822(2) 0.0294(4) Uani 0.5183(11) 1 d P B 1
Cl81 Cl 0.73107(12) 1.12003(10) 0.7281(2) 0.0213(2) Uani 0.2827(2) 1 d PD C 2
O821 O 0.8029(3) 1.0801(3) 0.7783(5) 0.0374(6) Uani 0.2827(2) 1 d PD C 2
O822 O 0.7434(4) 1.1361(3) 0.6236(3) 0.0364(6) Uani 0.2827(2) 1 d PD C 2
O823 O 0.7235(4) 1.1856(2) 0.7840(4) 0.0373(6) Uani 0.2827(2) 1 d PD C 2
O824 O 0.6544(3) 1.0796(3) 0.7268(4) 0.0468(5) Uani 0.2827(2) 1 d PD C 2
Cl91 Cl 0.42299(6) 1.38149(7) 0.88450(8) 0.02039(11) Uani 0.4817(11) 1 d PD B 2
O921 O 0.43900(19) 1.38475(18) 0.7771(2) 0.0208(4) Uani 0.4817(11) 1 d PD B 2
O922 O 0.33452(16) 1.3951(2) 0.8870(2) 0.0360(6) Uani 0.4817(11) 1 d PD B 2
O923 O 0.47628(16) 1.43048(15) 0.94689(19) 0.0250(4) Uani 0.4817(11) 1 d PD B 2
O924 O 0.4448(2) 1.30949(14) 0.9222(2) 0.0355(5) Uani 0.4817(11) 1 d PD B 2
O205 O 0.6202(3) 0.79723(18) 0.9572(3) 0.0418(6) Uani 0.4817(11) 1 d P B 2
O405 O 0.53271(18) 1.26265(15) 1.0776(2) 0.0294(4) Uani 0.4817(11) 1 d P B 2
Cl82 Cl 0.72739(18) 1.12667(14) 0.7135(2) 0.02127(13) Uani 0.1771(2) 1 d PD D 3
O831 O 0.8109(4) 1.0920(4) 0.7209(7) 0.0374(6) Uani 0.1771(2) 1 d PD D 3
O832 O 0.6775(5) 1.1109(4) 0.6177(4) 0.0364(6) Uani 0.1771(2) 1 d PD D 3
O833 O 0.7441(6) 1.2013(3) 0.7288(7) 0.0373(6) Uani 0.1771(2) 1 d PD D 3
O834 O 0.6886(6) 1.1008(6) 0.7994(6) 0.0468(5) Uani 0.1771(2) 1 d PD D 3
O100 O 0.86787(7) 1.03560(6) 0.54998(9) 0.0205(2) Uani 1 1 d D . .
H101 H 0.8590(14) 0.9961(5) 0.5704(16) 0.027 Uiso 1 1 d D . .
H102 H 0.8393(9) 1.0608(9) 0.5816(14) 0.027 Uiso 1 1 d D . .
O300 O 0.53630(12) 1.22045(9) 0.79699(14) 0.0464(4) Uani 1 1 d D . .
H301 H 0.532(2) 1.2210(18) 0.7336(7) 0.060 Uiso 1 1 d D . .
H302 H 0.5099(13) 1.2564(8) 0.807(2) 0.060 Uiso 1 1 d D . .

loop_
_atom_site_aniso_label
_atom_site_aniso_U_11
_atom_site_aniso_U_22
_atom_site_aniso_U_33
_atom_site_aniso_U_23
_atom_site_aniso_U_13
_atom_site_aniso_U_12
Tm1 0.00748(2) 0.01096(2) 0.00883(2) 0.00070(2) 0.00061(1) -0.00060(2)
N1 0.0091(4) 0.0131(4) 0.0105(4) 0.0005(3) 0.0000(3) 0.0004(3)
C2 0.0144(5) 0.0146(5) 0.0107(4) 0.0000(4) 0.0016(4) 0.0006(4)
C3 0.0134(4) 0.0153(5) 0.0142(5) -0.0004(4) 0.0042(4) 0.0014(4)
N4 0.0104(4) 0.0130(4) 0.0120(4) 0.0014(3) 0.0014(3) 0.0009(3)
C5 0.0133(5) 0.0133(5) 0.0146(5) -0.0021(4) 0.0002(4) -0.0008(4)
C6 0.0127(4) 0.0107(4) 0.0161(5) 0.0005(4) 0.0006(4) -0.0011(4)
N7 0.0108(4) 0.0116(4) 0.0110(4) 0.0020(3) 0.0001(3) -0.0005(3)
C8 0.0116(4) 0.0130(4) 0.0125(5) 0.0019(4) 0.0015(4) -0.0024(4)
C9 0.0092(4) 0.0149(5) 0.0117(4) 0.0015(4) 0.0015(3) -0.0016(4)
N10 0.0094(4) 0.0122(4) 0.0101(4) 0.0019(3) 0.0005(3) -0.0008(3)
C11 0.0122(4) 0.0138(5) 0.0109(4) 0.0025(4) 0.0014(4) 0.0008(4)
C12 0.0094(4) 0.0146(5) 0.0124(5) 0.0010(4) 0.0004(4) 0.0001(4)
O13 0.0144(4) 0.0148(4) 0.0117(4) 0.0002(3) 0.0035(3) -0.0025(3)
N14 0.0273(5) 0.0133(4) 0.0176(5) 0.0033(4) 0.0060(4) 0.0044(4)
C21 0.0087(4) 0.0188(5) 0.0127(5) 0.0029(4) 0.0008(4) -0.0008(4)
C22 0.0097(4) 0.0138(4) 0.0122(4) -0.0005(4) 0.0011(3) -0.0006(4)
O23 0.0093(3) 0.0189(4) 0.0120(4) 0.0022(3) 0.0011(3) -0.0004(3)
N24 0.0084(4) 0.0288(6) 0.0163(5) 0.0060(4) 0.0002(3) -0.0003(4)
C31 0.0139(5) 0.0149(5) 0.0141(5) 0.0022(4) 0.0011(4) 0.0039(4)
C32 0.0145(5) 0.0144(5) 0.0145(5) 0.0024(4) 0.0009(4) 0.0007(4)
O33 0.0132(3) 0.0143(4) 0.0133(4) 0.0017(3) 0.0017(3) 0.0011(3)
N34 0.0395(7) 0.0221(5) 0.0186(5) 0.0090(4) 0.0084(5) 0.0137(5)
C41 0.0117(4) 0.0137(5) 0.0118(5) 0.0013(4) -0.0013(4) -0.0013(4)
C42 0.0110(4) 0.0141(4) 0.0100(4) 0.0009(4) 0.0008(4) 0.0000(4)
O43 0.0112(3) 0.0163(4) 0.0130(4) 0.0030(3) -0.0011(3) -0.0030(3)
N44 0.0139(4) 0.0155(4) 0.0164(5) 0.0037(4) -0.0028(4) -0.0004(4)
C51 0.0111(4) 0.0137(4) 0.0094(4) 0.0018(4) 0.0016(3) -0.0002(4)
C52 0.0110(4) 0.0123(4) 0.0110(4) -0.0003(4) -0.0003(4) 0.0005(4)
O53 0.0110(3) 0.0172(4) 0.0106(3) -0.0006(3) 0.0015(3) -0.0014(3)
N54 0.0142(4) 0.0259(5) 0.0111(4) -0.0028(4) 0.0005(4) -0.0011(4)
C61 0.0123(4) 0.0121(4) 0.0132(5) 0.0025(4) 0.0030(4) 0.0005(4)
C62 0.0151(5) 0.0127(5) 0.0178(5) 0.0042(4) 0.0053(4) 0.0020(4)
C63 0.0143(5) 0.0183(5) 0.0292(7) 0.0073(5) 0.0048(5) 0.0031(4)
C64 0.0187(6) 0.0210(6) 0.0494(10) 0.0135(6) 0.0152(6) 0.0071(5)
C65 0.0365(7) 0.0173(6) 0.0489(9) 0.0106(6) 0.0297(7) 0.0096(5)
C66 0.0441(8) 0.0148(6) 0.0288(7) 0.0024(5) 0.0210(6) 0.0049(6)
C67 0.0265(6) 0.0138(5) 0.0195(6) 0.0018(4) 0.0074(5) 0.0026(5)
Cl70 0.01109(10) 0.01890(12) 0.01414(11) 0.00094(10) 0.00306(9) -0.00029(9)
O711 0.0109(4) 0.0218(5) 0.0329(6) -0.0049(4) 0.0038(4) 0.0005(3)
O712 0.0288(6) 0.0178(5) 0.0750(10) 0.0020(6) 0.0250(6) -0.0060(4)
O713 0.0340(6) 0.0282(6) 0.0852(10) -0.0286(6) 0.0365(6) -0.0103(5)
O714 0.0183(6) 0.196(2) 0.0199(6) 0.0389(10) 0.0028(5) 0.0124(10)
Cl80 0.0263(4) 0.02002(18) 0.0190(2) -0.00227(16) 0.0083(2) -0.0024(2)
O811 0.0379(15) 0.0311(9) 0.0426(12) 0.0013(8) 0.0040(12) 0.0139(10)
O812 0.0406(11) 0.0425(16) 0.0266(8) -0.0102(10) 0.0070(8) 0.0080(13)
O813 0.0473(14) 0.0188(8) 0.0454(14) -0.0046(8) 0.0053(11) -0.0053(9)
O814 0.0546(10) 0.0462(11) 0.0486(11) -0.0137(8) 0.0372(9) -0.0199(9)
Cl90 0.01342(14) 0.0355(3) 0.01174(13) 0.00284(16) 0.00024(11) -0.00651(16)
O911 0.0139(4) 0.0333(12) 0.0154(5) -0.0006(6) 0.0031(4) 0.0006(6)
O912 0.0173(6) 0.0677(18) 0.0245(8) -0.0002(11) 0.0079(6) -0.0119(11)
O913 0.0209(6) 0.0317(9) 0.0212(7) -0.0024(7) -0.0010(6) -0.0032(7)
O914 0.0516(12) 0.0235(8) 0.0293(9) 0.0050(7) -0.0016(8) 0.0028(8)
O200 0.0708(14) 0.0308(11) 0.0280(10) -0.0122(8) 0.0215(9) -0.0210(10)
O400 0.0318(8) 0.0265(8) 0.0289(8) 0.0042(7) 0.0010(7) 0.0085(6)
Cl81 0.0263(4) 0.02002(18) 0.0190(2) -0.00227(16) 0.0083(2) -0.0024(2)
O821 0.0379(15) 0.0311(9) 0.0426(12) 0.0013(8) 0.0040(12) 0.0139(10)
O822 0.0406(11) 0.0425(16) 0.0266(8) -0.0102(10) 0.0070(8) 0.0080(13)
O823 0.0473(14) 0.0188(8) 0.0454(14) -0.0046(8) 0.0053(11) -0.0053(9)
O824 0.0546(10) 0.0462(11) 0.0486(11) -0.0137(8) 0.0372(9) -0.0199(9)
Cl91 0.01342(14) 0.0355(3) 0.01174(13) 0.00284(16) 0.00024(11) -0.00651(16)
O921 0.0139(4) 0.0333(12) 0.0154(5) -0.0006(6) 0.0031(4) 0.0006(6)
O922 0.0173(6) 0.0677(18) 0.0245(8) -0.0002(11) 0.0079(6) -0.0119(11)
O923 0.0209(6) 0.0317(9) 0.0212(7) -0.0024(7) -0.0010(6) -0.0032(7)
O924 0.0516(12) 0.0235(8) 0.0293(9) 0.0050(7) -0.0016(8) 0.0028(8)
O205 0.0708(14) 0.0308(11) 0.0280(10) -0.0122(8) 0.0215(9) -0.0210(10)
O405 0.0318(8) 0.0265(8) 0.0289(8) 0.0042(7) 0.0010(7) 0.0085(6)
Cl82 0.0263(4) 0.02002(18) 0.0190(2) -0.00227(16) 0.0083(2) -0.0024(2)
O831 0.0379(15) 0.0311(9) 0.0426(12) 0.0013(8) 0.0040(12) 0.0139(10)
O832 0.0406(11) 0.0425(16) 0.0266(8) -0.0102(10) 0.0070(8) 0.0080(13)
O833 0.0473(14) 0.0188(8) 0.0454(14) -0.0046(8) 0.0053(11) -0.0053(9)
O834 0.0546(10) 0.0462(11) 0.0486(11) -0.0137(8) 0.0372(9) -0.0199(9)
O100 0.0171(4) 0.0242(5) 0.0206(5) 0.0042(4) 0.0045(4) 0.0012(4)
O300 0.0544(10) 0.0399(8) 0.0444(9) -0.0017(7) 0.0050(8) 0.0020(7)

loop_
_atom_type_symbol
_atom_type_description
_atom_type_scat_dispersion_real
_atom_type_scat_dispersion_imag
_atom_type_scat_source
C C 0.0033 0.0016 'International Tables Vol C Tables 4.2.6.8 and 6.1.1.4'
H H 0.0000 0.0000 'International Tables Vol C Tables 4.2.6.8 and 6.1.1.4'
N N 0.0061 0.0033 'International Tables Vol C Tables 4.2.6.8 and 6.1.1.4'
O O 0.0106 0.0060 'International Tables Vol C Tables 4.2.6.8 and 6.1.1.4'
Cl Cl 0.1484 0.1585 'International Tables Vol C Tables 4.2.6.8 and 6.1.1.4'
Tm Tm -0.3139 5.2483 'International Tables Vol C Tables 4.2.6.8 and 6.1.1.4'

loop_
_geom_angle_atom_site_label_1
_geom_angle_atom_site_label_2
_geom_angle_atom_site_label_3
_geom_angle
_geom_angle_site_symmetry_1
_geom_angle_site_symmetry_3
_geom_angle_publ_flag
O33 Tm1 O43 138.24(3) . . ?
O33 Tm1 O13 144.21(3) . . ?
O43 Tm1 O13 73.43(3) . . ?
O33 Tm1 O53 73.42(3) . . ?
O43 Tm1 O53 129.10(3) . . ?
O13 Tm1 O53 71.84(3) . . ?
O33 Tm1 O23 74.50(3) . . ?
O43 Tm1 O23 141.62(3) . . ?
O13 Tm1 O23 85.87(3) . . ?
O53 Tm1 O23 70.20(3) . . ?
O33 Tm1 N4 68.02(3) . . ?
O43 Tm1 N4 97.46(3) . . ?
O13 Tm1 N4 135.36(3) . . ?
O53 Tm1 N4 133.30(3) . . ?
O23 Tm1 N4 74.87(3) . . ?
O33 Tm1 N1 128.73(3) . . ?
O43 Tm1 N1 75.05(3) . . ?
O13 Tm1 N1 65.19(3) . . ?
O53 Tm1 N1 119.97(3) . . ?
O23 Tm1 N1 66.93(3) . . ?
N4 Tm1 N1 70.23(3) . . ?
O33 Tm1 N10 84.29(3) . . ?
O43 Tm1 N10 78.42(3) . . ?
O13 Tm1 N10 88.67(3) . . ?
O53 Tm1 N10 64.83(3) . . ?
O23 Tm1 N10 134.09(3) . . ?
N4 Tm1 N10 133.22(3) . . ?
N1 Tm1 N10 146.97(3) . . ?
O33 Tm1 N7 73.02(3) . . ?
O43 Tm1 N7 65.26(3) . . ?
O13 Tm1 N7 135.29(3) . . ?
O53 Tm1 N7 123.26(3) . . ?
O23 Tm1 N7 137.96(3) . . ?
N4 Tm1 N7 68.66(3) . . ?
N1 Tm1 N7 116.75(3) . . ?
N10 Tm1 N7 67.49(3) . . ?
C11 N1 C21 107.89(10) . . ?
C11 N1 C2 111.56(10) . . ?
C21 N1 C2 111.81(10) . . ?
C11 N1 Tm1 107.12(7) . . ?
C21 N1 Tm1 112.56(7) . . ?
C2 N1 Tm1 105.84(7) . . ?
N1 C2 C3 109.89(10) . . ?
N4 C3 C2 111.95(10) . . ?
C31 N4 C5 109.12(10) . . ?
C31 N4 C3 109.99(10) . . ?
C5 N4 C3 108.03(10) . . ?
C31 N4 Tm1 107.57(7) . . ?
C5 N4 Tm1 111.36(7) . . ?
C3 N4 Tm1 110.77(7) . . ?
N4 C5 C6 112.38(10) . . ?
N7 C6 C5 109.41(10) . . ?
C41 N7 C8 108.51(10) . . ?
C41 N7 C6 109.23(10) . . ?
C8 N7 C6 111.23(10) . . ?
C41 N7 Tm1 111.78(7) . . ?
C8 N7 Tm1 107.20(7) . . ?
C6 N7 Tm1 108.89(7) . . ?
N7 C8 C9 109.57(10) . . ?
N10 C9 C8 111.23(10) . . ?
C51 N10 C9 109.32(9) . . ?
C51 N10 C61 110.39(10) . . ?
C9 N10 C61 110.80(9) . . ?
C51 N10 Tm1 105.08(7) . . ?
C9 N10 Tm1 112.67(7) . . ?
C61 N10 Tm1 108.43(7) . . ?
N1 C11 C12 108.30(10) . . ?
O13 C12 N14 122.70(12) . . ?
O13 C12 C11 119.68(11) . . ?
N14 C12 C11 117.61(11) . . ?
C12 O13 Tm1 121.45(8) . . ?
N1 C21 C22 112.45(10) . . ?
O23 C22 N24 122.53(12) . . ?
O23 C22 C21 120.46(11) . . ?
N24 C22 C21 116.97(11) . . ?
C22 O23 Tm1 124.93(8) . . ?
N4 C31 C32 111.81(10) . . ?
O33 C32 N34 122.78(13) . . ?
O33 C32 C31 120.67(11) . . ?
N34 C32 C31 116.52(12) . . ?
C32 O33 Tm1 121.81(9) . . ?
N7 C41 C42 110.92(10) . . ?
O43 C42 N44 122.99(12) . . ?
O43 C42 C41 119.33(11) . . ?
N44 C42 C41 117.66(11) . . ?
C42 O43 Tm1 128.37(8) . . ?
N10 C51 C52 108.92(10) . . ?
O53 C52 N54 122.64(11) . . ?
O53 C52 C51 119.37(11) . . ?
N54 C52 C51 117.99(11) . . ?
C52 O53 Tm1 122.48(8) . . ?
N10 C61 C62 116.43(10) . . ?
C63 C62 C67 118.37(13) . . ?
C63 C62 C61 121.28(13) . . ?
C67 C62 C61 120.28(12) . . ?
C62 C63 C64 120.66(16) . . ?
C65 C64 C63 120.27(15) . . ?
C66 C65 C64 119.71(15) . . ?
C65 C66 C67 120.10(16) . . ?
C66 C67 C62 120.86(15) . . ?
O714 Cl70 O712 110.91(13) . . ?
O714 Cl70 O711 108.81(8) . . ?
O712 Cl70 O711 111.06(8) . . ?
O714 Cl70 O713 108.96(14) . . ?
O712 Cl70 O713 108.19(9) . . ?
O711 Cl70 O713 108.86(8) . . ?
O814 Cl80 O813 109.2(2) . . ?
O814 Cl80 O811 109.5(2) . . ?
O813 Cl80 O811 111.46(18) . . ?
O814 Cl80 O812 109.88(19) . . ?
O813 Cl80 O812 109.01(18) . . ?
O811 Cl80 O812 107.73(18) . . ?
O913 Cl90 O912 113.45(16) . . ?
O913 Cl90 O911 112.12(15) . . ?
O912 Cl90 O911 109.27(17) . . ?
O913 Cl90 O914 106.64(17) . . ?
O912 Cl90 O914 108.15(19) . . ?
O911 Cl90 O914 106.89(17) . . ?
O824 Cl81 O822 109.6(3) . . ?
O824 Cl81 O821 110.0(4) . . ?
O822 Cl81 O821 109.4(4) . . ?
O824 Cl81 O823 109.0(3) . . ?
O822 Cl81 O823 109.3(3) . . ?
O821 Cl81 O823 109.6(4) . . ?
O923 Cl91 O922 111.86(19) . . ?
O923 Cl91 O921 110.35(18) . . ?
O922 Cl91 O921 108.88(18) . . ?
O923 Cl91 O924 108.53(17) . . ?
O922 Cl91 O924 110.0(2) . . ?
O921 Cl91 O924 107.1(2) . . ?
O832 Cl82 O834 111.7(5) . . ?
O832 Cl82 O833 113.4(5) . . ?
O834 Cl82 O833 108.3(6) . . ?
O832 Cl82 O831 110.4(5) . . ?
O834 Cl82 O831 106.4(5) . . ?
O833 Cl82 O831 106.3(5) . . ?

loop_
_geom_bond_atom_site_label_1
_geom_bond_atom_site_label_2
_geom_bond_distance
_geom_bond_site_symmetry_2
_geom_bond_publ_flag
Tm1 O33 2.3072(10) . ?
Tm1 O43 2.3124(9) . ?
Tm1 O13 2.3247(10) . ?
Tm1 O53 2.3547(9) . ?
Tm1 O23 2.3640(9) . ?
Tm1 N4 2.5755(11) . ?
Tm1 N1 2.5803(11) . ?
Tm1 N10 2.6360(11) . ?
Tm1 N7 2.6800(10) . ?
N1 C11 1.4775(16) . ?
N1 C21 1.4820(16) . ?
N1 C2 1.4887(17) . ?
C2 C3 1.5172(18) . ?
C3 N4 1.4949(17) . ?
N4 C31 1.4834(16) . ?
N4 C5 1.4921(17) . ?
C5 C6 1.5158(19) . ?
C6 N7 1.4875(16) . ?
N7 C41 1.4797(16) . ?
N7 C8 1.4826(17) . ?
C8 C9 1.5214(18) . ?
C9 N10 1.4825(16) . ?
N10 C51 1.4756(16) . ?
N10 C61 1.5064(16) . ?
C11 C12 1.5142(18) . ?
C12 O13 1.2595(15) . ?
C12 N14 1.3146(17) . ?
C21 C22 1.5046(18) . ?
C22 O23 1.2559(15) . ?
C22 N24 1.3193(16) . ?
C31 C32 1.5177(19) . ?
C32 O33 1.2558(16) . ?
C32 N34 1.3162(18) . ?
C41 C42 1.5010(18) . ?
C42 O43 1.2555(15) . ?
C42 N44 1.3172(16) . ?
C51 C52 1.5052(17) . ?
C52 O53 1.2575(15) . ?
C52 N54 1.3162(16) . ?
C61 C62 1.5168(18) . ?
C62 C63 1.3944(19) . ?
C62 C67 1.399(2) . ?
C63 C64 1.397(2) . ?
C64 C65 1.388(3) . ?
C65 C66 1.383(3) . ?
C66 C67 1.397(2) . ?
Cl70 O714 1.4141(15) . ?
Cl70 O712 1.4237(13) . ?
Cl70 O711 1.4340(11) . ?
Cl70 O713 1.4429(14) . ?
Cl80 O814 1.432(3) . ?
Cl80 O813 1.440(2) . ?
Cl80 O811 1.442(3) . ?
Cl80 O812 1.465(3) . ?
Cl90 O913 1.427(2) . ?
Cl90 O912 1.429(3) . ?
Cl90 O911 1.455(3) . ?
Cl90 O914 1.474(3) . ?
Cl81 O824 1.432(5) . ?
Cl81 O822 1.436(5) . ?
Cl81 O821 1.440(5) . ?
Cl81 O823 1.447(4) . ?
Cl91 O923 1.422(3) . ?
Cl91 O922 1.431(3) . ?
Cl91 O921 1.459(3) . ?
Cl91 O924 1.466(3) . ?
Cl82 O832 1.408(6) . ?
Cl82 O834 1.439(6) . ?
Cl82 O833 1.439(5) . ?
Cl82 O831 1.467(6) . ?
